data_1547728
loop_
_publ_author_name
'Manoharan, Ramasamy'
'Jeganmohan, Masilamani'

_publ_section_title
;
 Cobalt-Catalyzed Oxidative Cyclization of Benzamides with Maleimides:
 Synthesis of Isoindolone Spirosuccinimides.
;
_journal_issue 21
_journal_name_full 'Organic letters'
_journal_page_first 5884
_journal_page_last 5887
_journal_paper_doi 10.1021/acs.orglett.7b02873
_journal_volume 19
_journal_year 2017
_chemical_formula_moiety 'C28 H21 N3 O3'
_chemical_formula_sum 'C28 H21 N3 O3'
_chemical_formula_weight 447.48
_space_group_crystal_system triclinic
_space_group_IT_number 2
_space_group_name_Hall '-P 1'
_space_group_name_H-M_alt 'P -1'
_symmetry_space_group_name_Hall '-P 1'
_symmetry_space_group_name_H-M 'P -1'
_atom_sites_solution_hydrogens geom
_audit_creation_method SHELXL-2014/7
_cell_angle_alpha 102.671(4)
_cell_angle_beta 106.404(4)
_cell_angle_gamma 97.121(4)
_cell_formula_units_Z 2
_cell_length_a 8.3542(12)
_cell_length_b 11.7504(15)
_cell_length_c 11.9494(15)
_cell_measurement_reflns_used 5459
_cell_measurement_temperature 296(2)
_cell_measurement_theta_max 26.11
_cell_measurement_theta_min 2.59
_cell_volume 1076.0(2)
_computing_structure_refinement 'SHELXL-2014/7 (Sheldrick, 2014)'
_diffrn_ambient_temperature 296(2)
_diffrn_measured_fraction_theta_full 0.999
_diffrn_measured_fraction_theta_max 0.996
_diffrn_measurement_device_type 'Bruker APEX-II CCD'
_diffrn_radiation_type MoK\a
_diffrn_radiation_wavelength 0.71073
_diffrn_reflns_av_R_equivalents 0.0749
_diffrn_reflns_av_unetI/netI 0.0604
_diffrn_reflns_Laue_measured_fraction_full 0.999
_diffrn_reflns_Laue_measured_fraction_max 0.996
_diffrn_reflns_limit_h_max 10
_diffrn_reflns_limit_h_min -10
_diffrn_reflns_limit_k_max 14
_diffrn_reflns_limit_k_min -14
_diffrn_reflns_limit_l_max 14
_diffrn_reflns_limit_l_min -12
_diffrn_reflns_number 21952
_diffrn_reflns_point_group_measured_fraction_full 0.999
_diffrn_reflns_point_group_measured_fraction_max 0.996
_diffrn_reflns_theta_full 25.242
_diffrn_reflns_theta_max 26.373
_diffrn_reflns_theta_min 2.593
_exptl_absorpt_coefficient_mu 0.091
_exptl_crystal_density_diffrn 1.381
_exptl_crystal_description block
_exptl_crystal_F_000 468
_refine_diff_density_max 0.203
_refine_diff_density_min -0.257
_refine_diff_density_rms 0.054
_refine_ls_extinction_method none
_refine_ls_goodness_of_fit_ref 0.878
_refine_ls_hydrogen_treatment constr
_refine_ls_matrix_type full
_refine_ls_number_parameters 308
_refine_ls_number_reflns 4372
_refine_ls_number_restraints 0
_refine_ls_restrained_S_all 0.878
_refine_ls_R_factor_all 0.0875
_refine_ls_R_factor_gt 0.0471
_refine_ls_shift/su_max 0.000
_refine_ls_shift/su_mean 0.000
_refine_ls_structure_factor_coef Fsqd
_refine_ls_weighting_details 'w=1/[\s^2^(Fo^2^)+(0.1000P)^2^+0.3642P] where P=(Fo^2^+2Fc^2^)/3'
_refine_ls_weighting_scheme calc
_refine_ls_wR_factor_gt 0.1199
_refine_ls_wR_factor_ref 0.1479
_reflns_Friedel_coverage 0.000
_reflns_number_gt 3009
_reflns_number_total 4389
_reflns_threshold_expression 'I > 2\s(I)'
_cod_data_source_file ol7b02873_si_001.cif
_cod_data_source_block NRM-3430_a
_cod_depositor_comments 'Adding full bibliography for 1547728.cif.'
_cod_database_code 1547728
_shelx_shelxl_version_number 2014/7
_shelx_space_group_comment
;
The symmetry employed for this shelxl refinement is uniquely defined
by the following loop, which should always be used as a source of
symmetry information in preference to the above space-group names.
They are only intended as comments.
;

loop_
_space_group_symop_operation_xyz
'x, y, z'
'-x, -y, -z'

loop_
_atom_site_label
_atom_site_type_symbol
_atom_site_fract_x
_atom_site_fract_y
_atom_site_fract_z
_atom_site_U_iso_or_equiv
_atom_site_adp_type
_atom_site_occupancy
_atom_site_site_symmetry_order
_atom_site_calc_flag
_atom_site_refinement_flags_posn
_atom_site_refinement_flags_adp
O001 O 0.37024(18) 0.10150(12) 0.28829(12) 0.0232(3) Uani 1 1 d . .
O002 O 0.36392(19) 0.43632(12) 0.56298(12) 0.0251(4) Uani 1 1 d . .
O003 O 0.1348(2) 0.22632(13) -0.06279(12) 0.0301(4) Uani 1 1 d . .
N004 N 0.3811(2) 0.25775(14) 0.44619(13) 0.0173(4) Uani 1 1 d . .
N1 N 0.2624(2) 0.27362(14) 0.14475(14) 0.0187(4) Uani 1 1 d . .
N006 N 0.2421(2) 0.50149(15) 0.12620(15) 0.0243(4) Uani 1 1 d . .
C9 C 0.3311(2) 0.36669(17) 0.46475(17) 0.0173(4) Uani 1 1 d . .
C12 C -0.0056(3) 0.16045(17) 0.07107(18) 0.0219(5) Uani 1 1 d . .
C8 C 0.3329(2) 0.19541(17) 0.32612(17) 0.0175(4) Uani 1 1 d . .
C19 C 0.4112(3) 0.35305(17) 0.15286(16) 0.0196(5) Uani 1 1 d . .
C5 C 0.6634(3) 0.22266(17) 0.55933(16) 0.0192(4) Uani 1 1 d . .
C11 C 0.0413(3) 0.18465(17) 0.19620(17) 0.0198(5) Uani 1 1 d . .
C21 C 0.3980(3) 0.46985(17) 0.14122(16) 0.0203(5) Uani 1 1 d . .
C7 C 0.2174(2) 0.26307(17) 0.25164(16) 0.0183(4) Uani 1 1 d . .
C10 C 0.2338(3) 0.38153(17) 0.34384(17) 0.0198(4) Uani 1 1 d . .
H21 H 0.2949 0.4469 0.3253 0.024 Uiso 1 1 calc R U
H20 H 0.1223 0.3972 0.3433 0.024 Uiso 1 1 calc R U
C2 C 0.7521(3) 0.30732(17) 0.52225(17) 0.0215(5) Uani 1 1 d . .
H13 H 0.6946 0.3565 0.4813 0.026 Uiso 1 1 calc R U
C6 C 0.4764(3) 0.21252(18) 0.54392(17) 0.0212(5) Uani 1 1 d . .
H18 H 0.4261 0.1294 0.5289 0.025 Uiso 1 1 calc R U
H19 H 0.4642 0.2555 0.6192 0.025 Uiso 1 1 calc R U
C20 C 0.5651(3) 0.31822(18) 0.17259(17) 0.0234(5) Uani 1 1 d . .
H1 H 0.5727 0.2423 0.1818 0.028 Uiso 1 1 calc R U
C15 C -0.0599(3) 0.13367(17) 0.25296(19) 0.0232(5) Uani 1 1 d . .
H12 H -0.0276 0.1518 0.3370 0.028 Uiso 1 1 calc R U
C18 C 0.1316(3) 0.22201(17) 0.03756(18) 0.0227(5) Uani 1 1 d . .
C4 C 0.7519(3) 0.14949(19) 0.61937(18) 0.0258(5) Uani 1 1 d . .
H17 H 0.6936 0.0922 0.6441 0.031 Uiso 1 1 calc R U
C22 C 0.5454(3) 0.54704(18) 0.14728(17) 0.0242(5) Uani 1 1 d . .
C26 C 0.7017(3) 0.5078(2) 0.16510(18) 0.0281(5) Uani 1 1 d . .
H3 H 0.7983 0.5582 0.1673 0.034 Uiso 1 1 calc R U
C13 C -0.1571(3) 0.08262(18) -0.0012(2) 0.0282(5) Uani 1 1 d . .
H7 H -0.1901 0.0663 -0.0852 0.034 Uiso 1 1 calc R U
C27 C 0.7116(3) 0.3960(2) 0.17913(18) 0.0286(5) Uani 1 1 d . .
H2 H 0.8154 0.3715 0.1930 0.034 Uiso 1 1 calc R U
C16 C -0.2118(3) 0.05443(18) 0.1817(2) 0.0278(5) Uani 1 1 d . .
C1 C 0.9266(3) 0.31835(19) 0.54647(19) 0.0289(5) Uani 1 1 d . .
H14 H 0.9856 0.3753 0.5218 0.035 Uiso 1 1 calc R U
C23 C 0.5284(3) 0.66233(19) 0.13441(18) 0.0306(6) Uani 1 1 d . .
H4 H 0.6212 0.7159 0.1356 0.037 Uiso 1 1 calc R U
C24 C 0.3735(3) 0.69309(19) 0.12020(19) 0.0325(6) Uani 1 1 d . .
H5 H 0.3599 0.7687 0.1126 0.039 Uiso 1 1 calc R U
C14 C -0.2567(3) 0.03046(19) 0.0554(2) 0.0319(6) Uani 1 1 d . .
H8 H -0.3575 -0.0227 0.0081 0.038 Uiso 1 1 calc R U
C25 C 0.2344(3) 0.61067(19) 0.11703(18) 0.0297(5) Uani 1 1 d . .
H6 H 0.1304 0.6345 0.1079 0.036 Uiso 1 1 calc R U
C29 C 0.9251(3) 0.1608(2) 0.6427(2) 0.0330(6) Uani 1 1 d . .
H16 H 0.9829 0.1112 0.6828 0.040 Uiso 1 1 calc R U
C3 C 1.0132(3) 0.2460(2) 0.6066(2) 0.0326(6) Uani 1 1 d . .
H15 H 1.1303 0.2541 0.6228 0.039 Uiso 1 1 calc R U
C17 C -0.3188(3) -0.0071(2) 0.2408(2) 0.0401(6) Uani 1 1 d . .
H9 H -0.4360 -0.0250 0.1911 0.060 Uiso 1 1 calc R U
H11 H -0.3067 0.0439 0.3187 0.060 Uiso 1 1 calc R U
H10 H -0.2822 -0.0796 0.2507 0.060 Uiso 1 1 calc R U

loop_
_atom_site_aniso_label
_atom_site_aniso_U_11
_atom_site_aniso_U_22
_atom_site_aniso_U_33
_atom_site_aniso_U_23
_atom_site_aniso_U_13
_atom_site_aniso_U_12
O001 0.0262(8) 0.0197(8) 0.0221(7) 0.0038(6) 0.0050(6) 0.0087(6)
O002 0.0302(9) 0.0262(8) 0.0153(7) 0.0010(6) 0.0058(6) 0.0044(6)
O003 0.0393(10) 0.0319(9) 0.0150(8) 0.0041(6) 0.0021(7) 0.0125(7)
N004 0.0166(9) 0.0214(9) 0.0135(8) 0.0056(7) 0.0030(7) 0.0046(7)
N1 0.0231(9) 0.0174(8) 0.0131(8) 0.0036(7) 0.0018(7) 0.0056(7)
N006 0.0332(11) 0.0240(9) 0.0181(9) 0.0078(7) 0.0069(8) 0.0134(8)
C9 0.0146(10) 0.0189(10) 0.0176(10) 0.0033(8) 0.0062(8) 0.0009(8)
C12 0.0217(11) 0.0172(10) 0.0201(10) -0.0017(8) -0.0013(8) 0.0102(9)
C8 0.0154(10) 0.0186(10) 0.0164(10) 0.0043(8) 0.0029(8) 0.0012(8)
C19 0.0269(12) 0.0185(10) 0.0123(9) 0.0022(8) 0.0050(8) 0.0068(9)
C5 0.0218(11) 0.0197(10) 0.0117(9) 0.0007(8) 0.0014(8) 0.0035(8)
C11 0.0194(11) 0.0148(10) 0.0210(10) -0.0007(8) 0.0017(8) 0.0089(8)
C21 0.0285(12) 0.0209(10) 0.0115(9) 0.0037(8) 0.0052(8) 0.0094(9)
C7 0.0206(11) 0.0180(10) 0.0139(9) 0.0027(8) 0.0021(8) 0.0060(8)
C10 0.0215(11) 0.0173(10) 0.0166(10) 0.0017(8) 0.0019(8) 0.0041(8)
C2 0.0233(12) 0.0193(10) 0.0200(10) 0.0032(8) 0.0054(9) 0.0043(9)
C6 0.0233(11) 0.0253(11) 0.0137(10) 0.0072(8) 0.0023(8) 0.0052(9)
C20 0.0276(12) 0.0225(11) 0.0180(10) 0.0025(8) 0.0045(9) 0.0093(9)
C15 0.0197(11) 0.0197(10) 0.0278(11) 0.0022(9) 0.0061(9) 0.0061(9)
C18 0.0279(12) 0.0206(10) 0.0159(10) 0.0010(8) 0.0007(9) 0.0133(9)
C4 0.0316(13) 0.0265(11) 0.0192(11) 0.0083(9) 0.0049(9) 0.0089(10)
C22 0.0353(13) 0.0232(11) 0.0116(10) 0.0014(8) 0.0070(9) 0.0039(10)
C26 0.0289(13) 0.0315(12) 0.0181(10) -0.0023(9) 0.0087(9) -0.0019(10)
C13 0.0229(12) 0.0244(11) 0.0271(12) -0.0032(9) -0.0033(9) 0.0121(9)
C27 0.0241(12) 0.0357(13) 0.0215(11) 0.0012(10) 0.0046(9) 0.0074(10)
C16 0.0174(11) 0.0173(10) 0.0455(14) 0.0010(10) 0.0084(10) 0.0092(9)
C1 0.0270(13) 0.0282(12) 0.0265(12) -0.0001(9) 0.0087(10) 0.0001(10)
C23 0.0494(16) 0.0239(11) 0.0156(10) 0.0038(9) 0.0099(10) 0.0012(11)
C24 0.0558(17) 0.0203(11) 0.0213(11) 0.0077(9) 0.0085(11) 0.0122(11)
C14 0.0162(12) 0.0201(11) 0.0445(14) -0.0060(10) -0.0036(10) 0.0077(9)
C25 0.0428(14) 0.0285(12) 0.0199(11) 0.0082(9) 0.0076(10) 0.0178(11)
C29 0.0302(13) 0.0410(14) 0.0255(12) 0.0090(10) 0.0000(10) 0.0187(11)
C3 0.0182(12) 0.0444(14) 0.0260(12) -0.0018(10) 0.0004(9) 0.0083(10)
C17 0.0244(13) 0.0275(12) 0.0658(18) 0.0063(12) 0.0155(12) 0.0048(10)

loop_
_atom_type_symbol
_atom_type_description
_atom_type_scat_dispersion_real
_atom_type_scat_dispersion_imag
_atom_type_scat_source
C C 0.0033 0.0016 'International Tables Vol C Tables 4.2.6.8 and 6.1.1.4'
H H 0.0000 0.0000 'International Tables Vol C Tables 4.2.6.8 and 6.1.1.4'
N N 0.0061 0.0033 'International Tables Vol C Tables 4.2.6.8 and 6.1.1.4'
O O 0.0106 0.0060 'International Tables Vol C Tables 4.2.6.8 and 6.1.1.4'

loop_
_geom_angle_atom_site_label_1
_geom_angle_atom_site_label_2
_geom_angle_atom_site_label_3
_geom_angle
C8 N004 C9 113.70(15)
C8 N004 C6 122.65(16)
C9 N004 C6 123.65(16)
C18 N1 C19 123.09(16)
C18 N1 C7 113.51(17)
C19 N1 C7 121.84(15)
C25 N006 C21 116.42(19)
O002 C9 N004 124.24(18)
O002 C9 C10 127.35(18)
N004 C9 C10 108.40(15)
C11 C12 C13 120.3(2)
C11 C12 C18 109.16(17)
C13 C12 C18 130.37(19)
O001 C8 N004 125.15(17)
O001 C8 C7 126.93(17)
N004 C8 C7 107.84(16)
C20 C19 C21 120.37(19)
C20 C19 N1 120.68(18)
C21 C19 N1 118.95(18)
C4 C5 C2 118.9(2)
C4 C5 C6 118.59(18)
C2 C5 C6 122.34(18)
C15 C11 C12 121.71(18)
C15 C11 C7 128.86(18)
C12 C11 C7 109.26(17)
N006 C21 C22 123.60(18)
N006 C21 C19 117.88(19)
C22 C21 C19 118.51(19)
N1 C7 C11 101.93(15)
N1 C7 C10 115.34(16)
C11 C7 C10 116.40(17)
N1 C7 C8 112.11(16)
C11 C7 C8 107.37(15)
C10 C7 C8 103.71(15)
C9 C10 C7 105.43(15)
C9 C10 H21 110.7
C7 C10 H21 110.7
C9 C10 H20 110.7
C7 C10 H20 110.7
H21 C10 H20 108.8
C1 C2 C5 119.91(19)
C1 C2 H13 120.0
C5 C2 H13 120.0
N004 C6 C5 114.75(16)
N004 C6 H18 108.6
C5 C6 H18 108.6
N004 C6 H19 108.6
C5 C6 H19 108.6
H18 C6 H19 107.6
C19 C20 C27 120.72(19)
C19 C20 H1 119.6
C27 C20 H1 119.6
C11 C15 C16 118.7(2)
C11 C15 H12 120.6
C16 C15 H12 120.6
O003 C18 N1 125.5(2)
O003 C18 C12 128.69(19)
N1 C18 C12 105.74(17)
C29 C4 C5 120.8(2)
C29 C4 H17 119.6
C5 C4 H17 119.6
C21 C22 C26 119.90(19)
C21 C22 C23 117.4(2)
C26 C22 C23 122.7(2)
C27 C26 C22 120.3(2)
C27 C26 H3 119.8
C22 C26 H3 119.8
C14 C13 C12 117.9(2)
C14 C13 H7 121.1
C12 C13 H7 121.1
C26 C27 C20 120.2(2)
C26 C27 H2 119.9
C20 C27 H2 119.9
C15 C16 C14 118.8(2)
C15 C16 C17 119.7(2)
C14 C16 C17 121.4(2)
C3 C1 C2 120.7(2)
C3 C1 H14 119.6
C2 C1 H14 119.6
C24 C23 C22 118.6(2)
C24 C23 H4 120.7
C22 C23 H4 120.7
C23 C24 C25 120.0(2)
C23 C24 H5 120.0
C25 C24 H5 120.0
C13 C14 C16 122.5(2)
C13 C14 H8 118.7
C16 C14 H8 118.7
N006 C25 C24 124.0(2)
N006 C25 H6 118.0
C24 C25 H6 118.0
C4 C29 C3 120.1(2)
C4 C29 H16 119.9
C3 C29 H16 119.9
C1 C3 C29 119.6(2)
C1 C3 H15 120.2
C29 C3 H15 120.2
C16 C17 H9 109.5
C16 C17 H11 109.5
H9 C17 H11 109.5
C16 C17 H10 109.5
H9 C17 H10 109.5
H11 C17 H10 109.5

loop_
_geom_bond_atom_site_label_1
_geom_bond_atom_site_label_2
_geom_bond_distance
O001 C8 1.211(2)
O002 C9 1.210(2)
O003 C18 1.219(2)
N004 C8 1.377(2)
N004 C9 1.387(3)
N004 C6 1.460(2)
N1 C18 1.381(2)
N1 C19 1.425(3)
N1 C7 1.455(2)
N006 C25 1.319(3)
N006 C21 1.373(3)
C9 C10 1.504(3)
C12 C11 1.387(3)
C12 C13 1.391(3)
C12 C18 1.475(3)
C8 C7 1.540(3)
C19 C20 1.370(3)
C19 C21 1.424(3)
C5 C4 1.389(3)
C5 C2 1.390(3)
C5 C6 1.506(3)
C11 C15 1.382(3)
C11 C7 1.516(3)
C21 C22 1.410(3)
C7 C10 1.538(3)
C10 H21 0.9700
C10 H20 0.9700
C2 C1 1.387(3)
C2 H13 0.9300
C6 H18 0.9700
C6 H19 0.9700
C20 C27 1.406(3)
C20 H1 0.9300
C15 C16 1.397(3)
C15 H12 0.9300
C4 C29 1.377(3)
C4 H17 0.9300
C22 C26 1.414(3)
C22 C23 1.416(3)
C26 C27 1.370(3)
C26 H3 0.9300
C13 C14 1.379(3)
C13 H7 0.9300
C27 H2 0.9300
C16 C14 1.401(3)
C16 C17 1.497(3)
C1 C3 1.375(3)
C1 H14 0.9300
C23 C24 1.361(3)
C23 H4 0.9300
C24 C25 1.404(3)
C24 H5 0.9300
C14 H8 0.9300
C25 H6 0.9300
C29 C3 1.385(3)
C29 H16 0.9300
C3 H15 0.9300
C17 H9 0.9600
C17 H11 0.9600
C17 H10 0.9600
